data_4087644
loop_
_publ_author_name
'Zhou, Enwei'
'Ren, Wenshan'
'Hou, Guohua'
'Zi, Guofu'
'Fang, De-Cai'
'Walter, Marc D.'

_publ_section_title
;
 Small Molecule Activation Mediated by a Thorium Terminal Imido
 Metallocene
;
_journal_issue 14
_journal_name_full Organometallics
_journal_page_first 3637
_journal_paper_doi 10.1021/acs.organomet.5b00454
_journal_volume 34
_journal_year 2015
_chemical_formula_moiety 'C53 H76 N2 Th'
_chemical_formula_sum 'C53 H76 N2 Th'
_chemical_formula_weight 973.20
_space_group_IT_number 19
_space_group_name_Hall 'P 2ac 2ab'
_space_group_name_H-M_alt 'P 21 21 21'
_symmetry_cell_setting orthorhombic
_symmetry_space_group_name_H-M 'P 21 21 21'
_atom_sites_solution_hydrogens geom
_atom_sites_solution_primary direct
_atom_sites_solution_secondary difmap
_audit_creation_method SHELXL-97
_cell_angle_alpha 90.00
_cell_angle_beta 90.00
_cell_angle_gamma 90.00
_cell_formula_units_Z 4
_cell_length_a 13.2050(19)
_cell_length_b 18.116(3)
_cell_length_c 19.834(3)
_cell_measurement_reflns_used 3760
_cell_measurement_temperature 150(2)
_cell_measurement_theta_max 20.83
_cell_measurement_theta_min 2.17
_cell_volume 4744.7(13)
_computing_cell_refinement 'Bruker SAINT'
_computing_data_collection 'Bruker APEX2'
_computing_data_reduction 'Bruker SAINT'
_computing_molecular_graphics 'Bruker SHELXTL'
_computing_publication_material 'Bruker SHELXTL'
_computing_structure_refinement 'SHELXL-97 (Sheldrick, 2008)'
_computing_structure_solution 'SHELXS-97 (Sheldrick, 2008)'
_diffrn_ambient_temperature 150(2)
_diffrn_measured_fraction_theta_full 0.998
_diffrn_measured_fraction_theta_max 0.998
_diffrn_measurement_device_type 'CCD area detector'
_diffrn_measurement_method 'phi and omega scans'
_diffrn_radiation_monochromator graphite
_diffrn_radiation_source 'fine-focus sealed tube'
_diffrn_radiation_type MoK\a
_diffrn_radiation_wavelength 0.71073
_diffrn_reflns_av_R_equivalents 0.0683
_diffrn_reflns_av_sigmaI/netI 0.0944
_diffrn_reflns_limit_h_max 12
_diffrn_reflns_limit_h_min -17
_diffrn_reflns_limit_k_max 22
_diffrn_reflns_limit_k_min -23
_diffrn_reflns_limit_l_max 25
_diffrn_reflns_limit_l_min -25
_diffrn_reflns_number 28443
_diffrn_reflns_theta_full 27.49
_diffrn_reflns_theta_max 27.49
_diffrn_reflns_theta_min 1.85
_exptl_absorpt_coefficient_mu 3.178
_exptl_absorpt_correction_T_max 0.6828
_exptl_absorpt_correction_T_min 0.4026
_exptl_absorpt_correction_type multi-scan
_exptl_absorpt_process_details sadabs
_exptl_crystal_colour colorless
_exptl_crystal_density_diffrn 1.362
_exptl_crystal_density_method 'not measured'
_exptl_crystal_description block
_exptl_crystal_F_000 1992
_exptl_crystal_size_max 0.35
_exptl_crystal_size_mid 0.27
_exptl_crystal_size_min 0.13
_refine_diff_density_max 1.631
_refine_diff_density_min -0.788
_refine_diff_density_rms 0.122
_refine_ls_abs_structure_details 'Flack H D (1983), Acta Cryst. A39, 876-881'
_refine_ls_abs_structure_Flack -0.014(7)
_refine_ls_extinction_method none
_refine_ls_goodness_of_fit_ref 0.924
_refine_ls_hydrogen_treatment constr
_refine_ls_matrix_type full
_refine_ls_number_parameters 524
_refine_ls_number_reflns 10683
_refine_ls_number_restraints 0
_refine_ls_restrained_S_all 0.924
_refine_ls_R_factor_all 0.0540
_refine_ls_R_factor_gt 0.0414
_refine_ls_shift/su_max 0.002
_refine_ls_shift/su_mean 0.000
_refine_ls_structure_factor_coef Fsqd
_refine_ls_weighting_details 'calc w=1/[\s^2^(Fo^2^)+(0.0000P)^2^+0.0000P] where P=(Fo^2^+2Fc^2^)/3'
_refine_ls_weighting_scheme calc
_refine_ls_wR_factor_gt 0.0691
_refine_ls_wR_factor_ref 0.0738
_reflns_number_gt 9100
_reflns_number_total 10683
_reflns_threshold_expression >2sigma(I)
_cod_data_source_file om5b00454_si_003.cif
_cod_data_source_block compound6
_cod_depositor_comments
;
The following automatic conversions were performed:

data item '_exptl_absorpt_correction_type' value 'Multi-scan' was
changed to 'multi-scan' in accordance with the
/home/saulius/struct/COD-crude-data/automatic-downloads/DataCite-retrospective/ACS/depositions/lib/dictionaries/cif_core.dic
dictionary named 'cif_core.dic' version 2.4.2 last updated on
2011-04-26.

data item '_symmetry_cell_setting' value 'Orthorhombic' was changed
to 'orthorhombic' in accordance with the
/home/saulius/struct/COD-crude-data/automatic-downloads/DataCite-retrospective/ACS/depositions/lib/dictionaries/cif_core.dic
dictionary named 'cif_core.dic' version 2.4.2 last updated on
2011-04-26.

Automatic conversion script
Id: cif_fix_values 6909 2019-04-08 15:41:33Z antanas 
;
_cod_original_cell_volume 4744.7(12)
_cod_original_sg_symbol_H-M P2(1)2(1)2(1)
_cod_database_code 4087644

loop_
_symmetry_equiv_pos_as_xyz
'x, y, z'
'-x+1/2, -y, z+1/2'
'-x, y+1/2, -z+1/2'
'x+1/2, -y+1/2, -z'

loop_
_atom_site_label
_atom_site_type_symbol
_atom_site_fract_x
_atom_site_fract_y
_atom_site_fract_z
_atom_site_U_iso_or_equiv
_atom_site_adp_type
_atom_site_occupancy
_atom_site_symmetry_multiplicity
_atom_site_calc_flag
_atom_site_refinement_flags
C1 C 0.6454(4) 0.6671(3) 0.1294(3) 0.0205(14) Uani 1 1 d .
C2 C 0.6816(5) 0.6231(3) 0.1820(3) 0.0199(14) Uani 1 1 d .
H2 H 0.6640 0.6294 0.2281 0.024 Uiso 1 1 calc R
C3 C 0.7485(4) 0.5675(3) 0.1574(3) 0.0195(13) Uani 1 1 d .
C4 C 0.7469(4) 0.5745(3) 0.0846(3) 0.0210(14) Uani 1 1 d .
C5 C 0.6825(4) 0.6345(3) 0.0704(3) 0.0178(13) Uani 1 1 d .
H5 H 0.6663 0.6509 0.0261 0.021 Uiso 1 1 calc R
C6 C 0.6139(5) 0.7482(3) 0.1382(3) 0.0218(13) Uani 1 1 d .
C7 C 0.7134(4) 0.7915(3) 0.1459(3) 0.0269(14) Uani 1 1 d .
H7A H 0.6983 0.8441 0.1514 0.040 Uiso 1 1 calc R
H7B H 0.7552 0.7843 0.1056 0.040 Uiso 1 1 calc R
H7C H 0.7500 0.7735 0.1856 0.040 Uiso 1 1 calc R
C8 C 0.5559(5) 0.7785(3) 0.0779(3) 0.0275(14) Uani 1 1 d .
H8A H 0.4909 0.7527 0.0738 0.041 Uiso 1 1 calc R
H8B H 0.5957 0.7709 0.0368 0.041 Uiso 1 1 calc R
H8C H 0.5437 0.8314 0.0843 0.041 Uiso 1 1 calc R
C9 C 0.5495(5) 0.7596(3) 0.2016(3) 0.0295(14) Uani 1 1 d .
H9A H 0.5325 0.8120 0.2062 0.044 Uiso 1 1 calc R
H9B H 0.5877 0.7434 0.2413 0.044 Uiso 1 1 calc R
H9C H 0.4871 0.7306 0.1979 0.044 Uiso 1 1 calc R
C10 C 0.8258(4) 0.5361(4) 0.2084(3) 0.0235(14) Uani 1 1 d .
C11 C 0.7782(4) 0.5244(4) 0.2780(3) 0.0322(14) Uani 1 1 d .
H11A H 0.7193 0.4918 0.2739 0.048 Uiso 1 1 calc R
H11B H 0.7568 0.5721 0.2964 0.048 Uiso 1 1 calc R
H11C H 0.8282 0.5018 0.3082 0.048 Uiso 1 1 calc R
C12 C 0.8767(5) 0.4631(4) 0.1887(3) 0.0335(16) Uani 1 1 d .
H12A H 0.9221 0.4472 0.2250 0.050 Uiso 1 1 calc R
H12B H 0.9159 0.4701 0.1472 0.050 Uiso 1 1 calc R
H12C H 0.8248 0.4253 0.1812 0.050 Uiso 1 1 calc R
C13 C 0.9075(4) 0.5962(3) 0.2170(3) 0.0283(15) Uani 1 1 d .
H13A H 0.9606 0.5781 0.2473 0.043 Uiso 1 1 calc R
H13B H 0.8767 0.6407 0.2362 0.043 Uiso 1 1 calc R
H13C H 0.9371 0.6079 0.1730 0.043 Uiso 1 1 calc R
C14 C 0.8129(4) 0.5410(3) 0.0278(3) 0.0223(14) Uani 1 1 d .
C15 C 0.8169(5) 0.4566(3) 0.0253(3) 0.0333(17) Uani 1 1 d .
H15A H 0.8654 0.4410 -0.0093 0.050 Uiso 1 1 calc R
H15B H 0.7496 0.4372 0.0143 0.050 Uiso 1 1 calc R
H15C H 0.8382 0.4375 0.0693 0.050 Uiso 1 1 calc R
C16 C 0.9205(4) 0.5720(4) 0.0345(3) 0.0330(16) Uani 1 1 d .
H16A H 0.9519 0.5527 0.0757 0.050 Uiso 1 1 calc R
H16B H 0.9177 0.6260 0.0368 0.050 Uiso 1 1 calc R
H16C H 0.9609 0.5570 -0.0046 0.050 Uiso 1 1 calc R
C17 C 0.7727(5) 0.5658(4) -0.0415(3) 0.0347(17) Uani 1 1 d .
H17A H 0.7810 0.6193 -0.0461 0.052 Uiso 1 1 calc R
H17B H 0.7008 0.5530 -0.0453 0.052 Uiso 1 1 calc R
H17C H 0.8109 0.5408 -0.0772 0.052 Uiso 1 1 calc R
C18 C 0.4087(4) 0.5357(3) 0.2307(2) 0.0197(13) Uani 1 1 d .
C19 C 0.3747(4) 0.5897(3) 0.1847(3) 0.0167(13) Uani 1 1 d .
H19 H 0.3834 0.6413 0.1906 0.020 Uiso 1 1 calc R
C20 C 0.3256(4) 0.5568(3) 0.1284(3) 0.0171(13) Uani 1 1 d .
C21 C 0.3336(4) 0.4774(4) 0.1378(2) 0.0158(11) Uani 1 1 d .
C22 C 0.3861(4) 0.4677(4) 0.2006(2) 0.0193(12) Uani 1 1 d .
H22 H 0.4034 0.4211 0.2193 0.023 Uiso 1 1 calc R
C23 C 0.4257(4) 0.5482(3) 0.3066(3) 0.0237(14) Uani 1 1 d .
C24 C 0.3202(5) 0.5441(4) 0.3388(3) 0.0396(19) Uani 1 1 d .
H24A H 0.2903 0.4956 0.3298 0.059 Uiso 1 1 calc R
H24B H 0.2769 0.5827 0.3195 0.059 Uiso 1 1 calc R
H24C H 0.3261 0.5515 0.3876 0.059 Uiso 1 1 calc R
C25 C 0.4915(5) 0.4885(3) 0.3377(3) 0.0333(16) Uani 1 1 d .
H25A H 0.4602 0.4401 0.3300 0.050 Uiso 1 1 calc R
H25B H 0.4978 0.4972 0.3863 0.050 Uiso 1 1 calc R
H25C H 0.5588 0.4895 0.3169 0.050 Uiso 1 1 calc R
C26 C 0.4714(6) 0.6232(3) 0.3219(3) 0.0329(16) Uani 1 1 d .
H26A H 0.4740 0.6305 0.3708 0.049 Uiso 1 1 calc R
H26B H 0.4296 0.6619 0.3014 0.049 Uiso 1 1 calc R
H26C H 0.5401 0.6256 0.3033 0.049 Uiso 1 1 calc R
C27 C 0.2585(4) 0.6051(3) 0.0830(3) 0.0237(14) Uani 1 1 d .
C28 C 0.3100(5) 0.6794(3) 0.0702(3) 0.0278(15) Uani 1 1 d .
H28A H 0.3734 0.6715 0.0456 0.042 Uiso 1 1 calc R
H28B H 0.3245 0.7035 0.1134 0.042 Uiso 1 1 calc R
H28C H 0.2650 0.7109 0.0434 0.042 Uiso 1 1 calc R
C29 C 0.2289(5) 0.5749(3) 0.0143(3) 0.0263(14) Uani 1 1 d .
H29A H 0.1850 0.6105 -0.0088 0.039 Uiso 1 1 calc R
H29B H 0.1926 0.5281 0.0200 0.039 Uiso 1 1 calc R
H29C H 0.2900 0.5666 -0.0127 0.039 Uiso 1 1 calc R
C30 C 0.1615(4) 0.6200(4) 0.1236(3) 0.0301(16) Uani 1 1 d .
H30A H 0.1788 0.6462 0.1653 0.045 Uiso 1 1 calc R
H30B H 0.1289 0.5730 0.1348 0.045 Uiso 1 1 calc R
H30C H 0.1151 0.6502 0.0968 0.045 Uiso 1 1 calc R
C31 C 0.2801(4) 0.4117(3) 0.1034(3) 0.0245(14) Uani 1 1 d .
C32 C 0.3065(5) 0.3996(3) 0.0287(3) 0.0286(15) Uani 1 1 d .
H32A H 0.2922 0.4448 0.0032 0.043 Uiso 1 1 calc R
H32B H 0.2655 0.3590 0.0107 0.043 Uiso 1 1 calc R
H32C H 0.3784 0.3872 0.0245 0.043 Uiso 1 1 calc R
C33 C 0.1657(4) 0.4198(4) 0.1135(4) 0.0349(15) Uani 1 1 d .
H33A H 0.1515 0.4295 0.1612 0.052 Uiso 1 1 calc R
H33B H 0.1318 0.3741 0.0997 0.052 Uiso 1 1 calc R
H33C H 0.1407 0.4610 0.0862 0.052 Uiso 1 1 calc R
C34 C 0.3113(5) 0.3395(3) 0.1386(3) 0.0332(17) Uani 1 1 d .
H34A H 0.3853 0.3362 0.1401 0.050 Uiso 1 1 calc R
H34B H 0.2842 0.2974 0.1133 0.050 Uiso 1 1 calc R
H34C H 0.2842 0.3389 0.1846 0.050 Uiso 1 1 calc R
C35 C 0.5655(5) 0.3546(3) 0.0331(3) 0.0286(15) Uani 1 1 d .
C36 C 0.5761(5) 0.3819(4) -0.0316(3) 0.0350(17) Uani 1 1 d .
H36 H 0.6030 0.4299 -0.0390 0.042 Uiso 1 1 calc R
C37 C 0.5467(7) 0.3377(4) -0.0863(3) 0.0485(19) Uani 1 1 d .
H37 H 0.5517 0.3571 -0.1306 0.058 Uiso 1 1 calc R
C38 C 0.5106(6) 0.2671(4) -0.0774(4) 0.054(2) Uani 1 1 d .
H38 H 0.4925 0.2377 -0.1152 0.065 Uiso 1 1 calc R
C39 C 0.5011(5) 0.2398(4) -0.0135(4) 0.047(2) Uani 1 1 d .
H39 H 0.4744 0.1917 -0.0064 0.057 Uiso 1 1 calc R
C40 C 0.5305(6) 0.2825(3) 0.0410(3) 0.0393(17) Uani 1 1 d .
H40 H 0.5266 0.2620 0.0851 0.047 Uiso 1 1 calc R
C41 C 0.6410(5) 0.3622(3) 0.1426(3) 0.0240(15) Uani 1 1 d .
C42 C 0.7133(5) 0.3077(3) 0.1291(4) 0.0341(17) Uani 1 1 d .
H42 H 0.7262 0.2945 0.0836 0.041 Uiso 1 1 calc R
C43 C 0.7675(6) 0.2721(4) 0.1804(4) 0.0451(19) Uani 1 1 d .
H43 H 0.8157 0.2348 0.1699 0.054 Uiso 1 1 calc R
C44 C 0.7494(5) 0.2923(4) 0.2468(4) 0.0413(18) Uani 1 1 d .
H44 H 0.7852 0.2686 0.2822 0.050 Uiso 1 1 calc R
C45 C 0.6804(5) 0.3461(4) 0.2614(3) 0.0364(17) Uani 1 1 d .
H45 H 0.6694 0.3606 0.3069 0.044 Uiso 1 1 calc R
C46 C 0.6264(5) 0.3795(3) 0.2099(3) 0.0288(15) Uani 1 1 d .
H46 H 0.5773 0.4157 0.2212 0.035 Uiso 1 1 calc R
C47 C 0.4830(4) 0.5783(3) -0.0555(3) 0.0196(13) Uani 1 1 d .
C48 C 0.5096(4) 0.6518(3) -0.0638(3) 0.0225(14) Uani 1 1 d .
H48 H 0.5333 0.6790 -0.0260 0.027 Uiso 1 1 calc R
C49 C 0.5023(4) 0.6866(3) -0.1259(3) 0.0256(14) Uani 1 1 d .
H49 H 0.5224 0.7367 -0.1298 0.031 Uiso 1 1 calc R
C50 C 0.4670(5) 0.6505(3) -0.1817(2) 0.0210(12) Uani 1 1 d .
C51 C 0.4383(4) 0.5784(3) -0.1737(2) 0.0232(14) Uani 1 1 d .
H51 H 0.4124 0.5525 -0.2116 0.028 Uiso 1 1 calc R
C52 C 0.4456(4) 0.5417(3) -0.1123(3) 0.0230(12) Uani 1 1 d .
H52 H 0.4250 0.4916 -0.1089 0.028 Uiso 1 1 calc R
C53 C 0.4590(5) 0.6899(3) -0.2486(3) 0.0277(13) Uani 1 1 d .
H53A H 0.4829 0.7408 -0.2436 0.042 Uiso 1 1 calc R
H53B H 0.3882 0.6902 -0.2635 0.042 Uiso 1 1 calc R
H53C H 0.5007 0.6643 -0.2821 0.042 Uiso 1 1 calc R
N1 N 0.5887(4) 0.4000(3) 0.0923(2) 0.0252(12) Uani 1 1 d .
N2 N 0.4918(3) 0.5433(2) 0.0075(2) 0.0237(12) Uani 1 1 d .
H2A H 0.4549 0.5034 0.0010 0.028 Uiso 1 1 calc R
Th1 Th 0.542644(15) 0.526611(11) 0.115527(9) 0.01669(5) Uani 1 1 d .

loop_
_atom_site_aniso_label
_atom_site_aniso_U_11
_atom_site_aniso_U_22
_atom_site_aniso_U_33
_atom_site_aniso_U_23
_atom_site_aniso_U_13
_atom_site_aniso_U_12
C1 0.019(3) 0.022(3) 0.020(3) -0.003(2) -0.003(2) -0.007(3)
C2 0.024(3) 0.024(3) 0.011(3) 0.000(2) 0.003(2) -0.006(3)
C3 0.022(3) 0.014(3) 0.023(3) 0.001(3) 0.005(3) -0.001(3)
C4 0.010(3) 0.027(3) 0.026(3) -0.002(3) 0.005(2) -0.004(3)
C5 0.017(3) 0.021(3) 0.016(3) 0.005(2) 0.003(2) -0.001(3)
C6 0.022(3) 0.015(3) 0.028(3) 0.002(2) 0.005(2) -0.005(3)
C7 0.023(3) 0.028(3) 0.029(3) 0.000(3) -0.006(3) -0.004(3)
C8 0.035(4) 0.021(3) 0.026(3) -0.002(2) -0.001(3) -0.004(3)
C9 0.032(3) 0.018(3) 0.038(3) -0.007(3) 0.012(4) 0.002(3)
C10 0.020(3) 0.027(4) 0.024(3) 0.004(3) -0.007(2) 0.002(3)
C11 0.029(3) 0.036(4) 0.032(3) 0.001(4) -0.004(3) 0.008(4)
C12 0.028(3) 0.041(4) 0.032(3) 0.002(3) -0.002(3) 0.006(4)
C13 0.022(3) 0.034(4) 0.028(3) -0.003(3) -0.008(3) -0.003(3)
C14 0.022(3) 0.023(4) 0.021(3) -0.003(3) 0.004(2) -0.004(3)
C15 0.027(3) 0.044(5) 0.029(3) -0.010(3) 0.007(3) 0.006(3)
C16 0.023(3) 0.040(4) 0.036(4) 0.000(3) 0.013(3) -0.002(3)
C17 0.030(4) 0.051(4) 0.024(3) 0.005(3) 0.005(3) 0.007(4)
C18 0.018(3) 0.027(4) 0.014(3) 0.001(3) 0.000(2) 0.005(3)
C19 0.017(3) 0.012(3) 0.021(3) 0.000(2) 0.011(2) 0.000(3)
C20 0.009(2) 0.024(3) 0.019(3) 0.001(2) 0.004(2) 0.003(2)
C21 0.014(2) 0.018(3) 0.015(2) 0.003(3) 0.0061(19) -0.002(3)
C22 0.016(3) 0.022(3) 0.020(3) 0.005(3) 0.002(2) -0.002(3)
C23 0.026(3) 0.028(3) 0.017(3) 0.003(2) -0.003(2) -0.003(3)
C24 0.032(3) 0.064(5) 0.023(3) -0.002(3) 0.012(3) -0.007(4)
C25 0.043(4) 0.039(4) 0.018(3) 0.003(3) -0.004(3) 0.006(3)
C26 0.043(4) 0.035(4) 0.021(3) -0.004(3) 0.002(3) -0.007(4)
C27 0.017(3) 0.029(4) 0.025(3) 0.000(3) -0.007(3) 0.007(3)
C28 0.036(4) 0.025(3) 0.023(3) 0.007(3) -0.007(3) 0.002(3)
C29 0.022(3) 0.029(4) 0.028(3) 0.003(3) -0.006(3) 0.003(3)
C30 0.021(3) 0.039(4) 0.031(4) -0.009(3) -0.001(3) 0.014(3)
C31 0.020(3) 0.029(3) 0.025(4) 0.001(3) 0.000(3) -0.006(3)
C32 0.036(4) 0.020(3) 0.029(3) -0.005(3) -0.004(3) -0.005(3)
C33 0.030(3) 0.035(4) 0.040(4) -0.005(4) 0.000(4) -0.011(3)
C34 0.044(4) 0.028(4) 0.027(4) 0.000(3) -0.001(3) -0.010(4)
C35 0.025(4) 0.030(4) 0.030(3) -0.004(3) -0.003(3) 0.007(3)
C36 0.037(4) 0.037(4) 0.031(3) 0.000(3) 0.002(3) 0.000(3)
C37 0.060(5) 0.059(5) 0.026(3) -0.008(3) 0.001(4) 0.022(5)
C38 0.066(6) 0.043(5) 0.054(5) -0.025(4) -0.005(4) 0.022(4)
C39 0.056(5) 0.028(4) 0.057(5) -0.020(4) -0.011(4) 0.012(4)
C40 0.046(5) 0.034(4) 0.038(4) 0.000(3) -0.002(4) 0.006(4)
C41 0.028(4) 0.018(3) 0.026(3) 0.000(3) -0.001(3) -0.003(3)
C42 0.029(4) 0.028(3) 0.046(5) -0.001(3) -0.002(3) 0.000(3)
C43 0.038(4) 0.036(4) 0.062(5) 0.008(4) -0.003(4) 0.001(4)
C44 0.032(4) 0.044(4) 0.048(5) 0.022(4) -0.010(4) -0.005(4)
C45 0.029(4) 0.047(4) 0.034(4) 0.012(3) -0.003(3) -0.013(4)
C46 0.026(3) 0.026(4) 0.035(4) 0.007(3) -0.008(3) 0.001(3)
C47 0.017(3) 0.023(3) 0.018(3) 0.003(2) 0.002(2) 0.005(3)
C48 0.020(3) 0.022(3) 0.025(3) -0.003(3) -0.010(3) -0.004(3)
C49 0.026(3) 0.025(3) 0.025(3) 0.006(3) 0.000(3) -0.002(3)
C50 0.017(3) 0.029(3) 0.017(3) 0.001(2) 0.005(3) 0.001(3)
C51 0.023(3) 0.033(3) 0.014(3) -0.004(2) -0.003(2) -0.003(3)
C52 0.028(3) 0.020(3) 0.021(2) 0.000(3) -0.001(3) -0.004(3)
C53 0.025(3) 0.033(3) 0.025(3) 0.003(3) 0.001(3) 0.005(4)
N1 0.024(3) 0.025(3) 0.026(3) -0.003(2) 0.006(2) 0.003(2)
N2 0.022(2) 0.023(3) 0.026(2) 0.004(2) -0.003(2) -0.008(2)
Th1 0.01370(8) 0.02169(9) 0.01466(8) 0.00164(10) -0.00009(10) -0.00101(11)

loop_
_atom_type_symbol
_atom_type_description
_atom_type_scat_dispersion_real
_atom_type_scat_dispersion_imag
_atom_type_scat_source
C C 0.0033 0.0016 'International Tables Vol C Tables 4.2.6.8 and 6.1.1.4'
H H 0.0000 0.0000 'International Tables Vol C Tables 4.2.6.8 and 6.1.1.4'
N N 0.0061 0.0033 'International Tables Vol C Tables 4.2.6.8 and 6.1.1.4'
Th Th -7.2400 8.8979 'International Tables Vol C Tables 4.2.6.8 and 6.1.1.4'

loop_
_geom_angle_atom_site_label_1
_geom_angle_atom_site_label_2
_geom_angle_atom_site_label_3
_geom_angle
C2 C1 C5 105.3(5)
C2 C1 C6 123.6(5)
C5 C1 C6 126.4(5)
C2 C1 Th1 74.3(3)
C5 C1 Th1 73.4(3)
C6 C1 Th1 136.3(4)
C1 C2 C3 111.1(5)
C1 C2 Th1 77.6(3)
C3 C2 Th1 78.9(3)
C1 C2 H2 124.5
C3 C2 H2 124.5
Th1 C2 H2 111.1
C2 C3 C4 105.6(5)
C2 C3 C10 116.5(5)
C4 C3 C10 133.9(6)
C2 C3 Th1 72.6(3)
C4 C3 Th1 74.1(3)
C10 C3 Th1 134.7(4)
C5 C4 C3 106.1(5)
C5 C4 C14 119.8(5)
C3 C4 C14 133.0(6)
C5 C4 Th1 73.3(3)
C3 C4 Th1 77.1(3)
C14 C4 Th1 124.1(4)
C1 C5 C4 111.6(5)
C1 C5 Th1 78.4(3)
C4 C5 Th1 78.3(3)
C1 C5 H5 124.2
C4 C5 H5 124.2
Th1 C5 H5 111.1
C8 C6 C9 108.5(5)
C8 C6 C7 108.9(5)
C9 C6 C7 108.9(5)
C8 C6 C1 113.0(4)
C9 C6 C1 111.8(4)
C7 C6 C1 105.5(5)
C6 C7 H7A 109.5
C6 C7 H7B 109.5
H7A C7 H7B 109.5
C6 C7 H7C 109.5
H7A C7 H7C 109.5
H7B C7 H7C 109.5
C6 C8 H8A 109.5
C6 C8 H8B 109.5
H8A C8 H8B 109.5
C6 C8 H8C 109.5
H8A C8 H8C 109.5
H8B C8 H8C 109.5
C6 C9 H9A 109.5
C6 C9 H9B 109.5
H9A C9 H9B 109.5
C6 C9 H9C 109.5
H9A C9 H9C 109.5
H9B C9 H9C 109.5
C11 C10 C12 106.9(5)
C11 C10 C13 106.5(5)
C12 C10 C13 109.2(5)
C11 C10 C3 111.7(5)
C12 C10 C3 116.1(5)
C13 C10 C3 105.9(5)
C10 C11 H11A 109.5
C10 C11 H11B 109.5
H11A C11 H11B 109.5
C10 C11 H11C 109.5
H11A C11 H11C 109.5
H11B C11 H11C 109.5
C10 C12 H12A 109.5
C10 C12 H12B 109.5
H12A C12 H12B 109.5
C10 C12 H12C 109.5
H12A C12 H12C 109.5
H12B C12 H12C 109.5
C10 C13 H13A 109.5
C10 C13 H13B 109.5
H13A C13 H13B 109.5
C10 C13 H13C 109.5
H13A C13 H13C 109.5
H13B C13 H13C 109.5
C15 C14 C16 109.7(5)
C15 C14 C17 105.9(5)
C16 C14 C17 106.8(5)
C15 C14 C4 115.8(5)
C16 C14 C4 108.3(5)
C17 C14 C4 110.0(5)
C14 C15 H15A 109.5
C14 C15 H15B 109.5
H15A C15 H15B 109.5
C14 C15 H15C 109.5
H15A C15 H15C 109.5
H15B C15 H15C 109.5
C14 C16 H16A 109.5
C14 C16 H16B 109.5
H16A C16 H16B 109.5
C14 C16 H16C 109.5
H16A C16 H16C 109.5
H16B C16 H16C 109.5
C14 C17 H17A 109.5
C14 C17 H17B 109.5
H17A C17 H17B 109.5
C14 C17 H17C 109.5
H17A C17 H17C 109.5
H17B C17 H17C 109.5
C22 C18 C19 105.4(4)
C22 C18 C23 125.3(5)
C19 C18 C23 125.3(5)
C22 C18 Th1 75.1(3)
C19 C18 Th1 73.9(3)
C23 C18 Th1 133.7(4)
C18 C19 C20 111.3(5)
C18 C19 Th1 77.6(3)
C20 C19 Th1 79.0(3)
C18 C19 H19 124.4
C20 C19 H19 124.4
Th1 C19 H19 111.1
C19 C20 C21 106.3(5)
C19 C20 C27 118.9(5)
C21 C20 C27 132.9(5)
C19 C20 Th1 72.6(3)
C21 C20 Th1 75.8(3)
C27 C20 Th1 128.3(4)
C22 C21 C20 105.5(5)
C22 C21 C31 120.6(5)
C20 C21 C31 132.3(5)
C22 C21 Th1 73.4(3)
C20 C21 Th1 75.5(3)
C31 C21 Th1 126.8(3)
C18 C22 C21 111.4(6)
C18 C22 Th1 76.8(3)
C21 C22 Th1 78.0(3)
C18 C22 H22 124.3
C21 C22 H22 124.3
Th1 C22 H22 112.8
C26 C23 C25 109.2(5)
C26 C23 C24 108.7(5)
C25 C23 C24 108.4(5)
C26 C23 C18 112.7(5)
C25 C23 C18 112.1(5)
C24 C23 C18 105.5(5)
C23 C24 H24A 109.5
C23 C24 H24B 109.5
H24A C24 H24B 109.5
C23 C24 H24C 109.5
H24A C24 H24C 109.5
H24B C24 H24C 109.5
C23 C25 H25A 109.5
C23 C25 H25B 109.5
H25A C25 H25B 109.5
C23 C25 H25C 109.5
H25A C25 H25C 109.5
H25B C25 H25C 109.5
C23 C26 H26A 109.5
C23 C26 H26B 109.5
H26A C26 H26B 109.5
C23 C26 H26C 109.5
H26A C26 H26C 109.5
H26B C26 H26C 109.5
C29 C27 C28 106.4(5)
C29 C27 C30 108.6(5)
C28 C27 C30 107.7(5)
C29 C27 C20 117.9(5)
C28 C27 C20 110.0(5)
C30 C27 C20 105.8(5)
C27 C28 H28A 109.5
C27 C28 H28B 109.5
H28A C28 H28B 109.5
C27 C28 H28C 109.5
H28A C28 H28C 109.5
H28B C28 H28C 109.5
C27 C29 H29A 109.5
C27 C29 H29B 109.5
H29A C29 H29B 109.5
C27 C29 H29C 109.5
H29A C29 H29C 109.5
H29B C29 H29C 109.5
C27 C30 H30A 109.5
C27 C30 H30B 109.5
H30A C30 H30B 109.5
C27 C30 H30C 109.5
H30A C30 H30C 109.5
H30B C30 H30C 109.5
C33 C31 C34 106.7(5)
C33 C31 C32 111.3(5)
C34 C31 C32 104.7(5)
C33 C31 C21 108.7(5)
C34 C31 C21 109.5(5)
C32 C31 C21 115.5(5)
C31 C32 H32A 109.5
C31 C32 H32B 109.5
H32A C32 H32B 109.5
C31 C32 H32C 109.5
H32A C32 H32C 109.5
H32B C32 H32C 109.5
C31 C33 H33A 109.5
C31 C33 H33B 109.5
H33A C33 H33B 109.5
C31 C33 H33C 109.5
H33A C33 H33C 109.5
H33B C33 H33C 109.5
C31 C34 H34A 109.5
C31 C34 H34B 109.5
H34A C34 H34B 109.5
C31 C34 H34C 109.5
H34A C34 H34C 109.5
H34B C34 H34C 109.5
C36 C35 C40 118.2(6)
C36 C35 N1 121.5(6)
C40 C35 N1 120.3(5)
C35 C36 C37 119.0(6)
C35 C36 H36 120.5
C37 C36 H36 120.5
C38 C37 C36 121.9(6)
C38 C37 H37 119.1
C36 C37 H37 119.1
C39 C38 C37 119.1(7)
C39 C38 H38 120.5
C37 C38 H38 120.5
C38 C39 C40 119.8(7)
C38 C39 H39 120.1
C40 C39 H39 120.1
C39 C40 C35 121.9(6)
C39 C40 H40 119.0
C35 C40 H40 119.0
C46 C41 N1 120.6(5)
C46 C41 C42 116.0(6)
N1 C41 C42 123.3(5)
C41 C42 C43 122.4(6)
C41 C42 H42 118.8
C43 C42 H42 118.8
C44 C43 C42 118.6(7)
C44 C43 H43 120.7
C42 C43 H43 120.7
C45 C44 C43 120.4(7)
C45 C44 H44 119.8
C43 C44 H44 119.8
C44 C45 C46 119.9(7)
C44 C45 H45 120.1
C46 C45 H45 120.1
C45 C46 C41 122.8(6)
C45 C46 H46 118.6
C41 C46 H46 118.6
C48 C47 C52 116.8(5)
C48 C47 N2 121.1(5)
C52 C47 N2 122.1(5)
C49 C48 C47 121.5(5)
C49 C48 H48 119.2
C47 C48 H48 119.2
C50 C49 C48 121.7(5)
C50 C49 H49 119.1
C48 C49 H49 119.1
C49 C50 C51 117.2(5)
C49 C50 C53 120.6(5)
C51 C50 C53 122.2(5)
C50 C51 C52 122.5(5)
C50 C51 H51 118.7
C52 C51 H51 118.7
C51 C52 C47 120.3(5)
C51 C52 H52 119.9
C47 C52 H52 119.9
C50 C53 H53A 109.5
C50 C53 H53B 109.5
H53A C53 H53B 109.5
C50 C53 H53C 109.5
H53A C53 H53C 109.5
H53B C53 H53C 109.5
C41 N1 C35 113.7(5)
C41 N1 Th1 117.1(4)
C35 N1 Th1 129.2(4)
C47 N2 Th1 157.7(4)
C47 N2 H2A 101.2
Th1 N2 H2A 101.2
N2 Th1 N1 91.22(16)
N2 Th1 C5 78.59(16)
N1 Th1 C5 115.49(17)
N2 Th1 C19 99.86(16)
N1 Th1 C19 131.95(16)
C5 Th1 C19 112.52(16)
N2 Th1 C2 123.05(16)
N1 Th1 C2 120.43(17)
C5 Th1 C2 46.01(16)
C19 Th1 C2 91.87(18)
N2 Th1 C22 113.05(15)
N1 Th1 C22 86.57(17)
C5 Th1 C22 155.56(17)
C19 Th1 C22 46.05(16)
C2 Th1 C22 114.73(16)
N2 Th1 C18 123.92(15)
N1 Th1 C18 110.97(17)
C5 Th1 C18 127.48(17)
C19 Th1 C18 28.46(15)
C2 Th1 C18 89.62(16)
C22 Th1 C18 28.12(16)
N2 Th1 C1 96.40(16)
N1 Th1 C1 137.20(17)
C5 Th1 C1 28.24(15)
C19 Th1 C1 88.10(17)
C2 Th1 C1 28.11(15)
C22 Th1 C1 127.41(16)
C18 Th1 C1 99.29(17)
N2 Th1 C4 92.05(16)
N1 Th1 C4 90.55(17)
C5 Th1 C4 28.42(16)
C19 Th1 C4 134.96(17)
C2 Th1 C4 46.91(16)
C22 Th1 C4 154.77(16)
C18 Th1 C4 135.93(16)
C1 Th1 C4 47.26(17)
N2 Th1 C20 76.55(16)
N1 Th1 C20 116.10(17)
C5 Th1 C20 122.44(16)
C19 Th1 C20 28.46(16)
C2 Th1 C20 118.32(17)
C22 Th1 C20 46.71(16)
C18 Th1 C20 47.37(15)
C1 Th1 C20 106.64(16)
C4 Th1 C20 150.82(17)
N2 Th1 C21 84.48(14)
N1 Th1 C21 88.69(17)
C5 Th1 C21 150.46(17)
C19 Th1 C21 46.89(17)
C2 Th1 C21 136.13(16)
C22 Th1 C21 28.62(13)
C18 Th1 C21 47.45(14)
C1 Th1 C21 133.89(17)
C4 Th1 C21 176.43(15)
C20 Th1 C21 28.71(16)
N2 Th1 C3 120.54(16)
N1 Th1 C3 93.44(16)
C5 Th1 C3 46.58(16)
C19 Th1 C3 118.92(18)
C2 Th1 C3 28.45(15)
C22 Th1 C3 126.39(15)
C18 Th1 C3 109.14(16)
C1 Th1 C3 47.03(16)
C4 Th1 C3 28.76(14)
C20 Th1 C3 146.52(17)
C21 Th1 C3 154.78(15)

loop_
_geom_bond_atom_site_label_1
_geom_bond_atom_site_label_2
_geom_bond_distance
C1 C2 1.398(8)
C1 C5 1.400(7)
C1 C6 1.538(8)
C1 Th1 2.898(5)
C2 C3 1.426(8)
C2 Th1 2.857(6)
C2 H2 0.9500
C3 C4 1.450(7)
C3 C10 1.545(8)
C3 Th1 2.937(6)
C4 C5 1.409(8)
C4 C14 1.548(8)
C4 Th1 2.899(5)
C5 Th1 2.835(6)
C5 H5 0.9500
C6 C8 1.523(8)
C6 C9 1.532(7)
C6 C7 1.537(8)
C7 H7A 0.9800
C7 H7B 0.9800
C7 H7C 0.9800
C8 H8A 0.9800
C8 H8B 0.9800
C8 H8C 0.9800
C9 H9A 0.9800
C9 H9B 0.9800
C9 H9C 0.9800
C10 C11 1.531(7)
C10 C12 1.534(9)
C10 C13 1.543(8)
C11 H11A 0.9800
C11 H11B 0.9800
C11 H11C 0.9800
C12 H12A 0.9800
C12 H12B 0.9800
C12 H12C 0.9800
C13 H13A 0.9800
C13 H13B 0.9800
C13 H13C 0.9800
C14 C15 1.531(9)
C14 C16 1.535(8)
C14 C17 1.540(8)
C15 H15A 0.9800
C15 H15B 0.9800
C15 H15C 0.9800
C16 H16A 0.9800
C16 H16B 0.9800
C16 H16C 0.9800
C17 H17A 0.9800
C17 H17B 0.9800
C17 H17C 0.9800
C18 C22 1.401(8)
C18 C19 1.412(7)
C18 C23 1.537(7)
C18 Th1 2.894(5)
C19 C20 1.422(8)
C19 Th1 2.847(5)
C19 H19 0.9500
C20 C21 1.454(8)
C20 C27 1.538(7)
C20 Th1 2.929(6)
C21 C22 1.436(7)
C21 C31 1.543(8)
C21 Th1 2.934(5)
C22 Th1 2.873(5)
C22 H22 0.9500
C23 C26 1.518(7)
C23 C25 1.518(7)
C23 C24 1.534(8)
C24 H24A 0.9800
C24 H24B 0.9800
C24 H24C 0.9800
C25 H25A 0.9800
C25 H25B 0.9800
C25 H25C 0.9800
C26 H26A 0.9800
C26 H26B 0.9800
C26 H26C 0.9800
C27 C29 1.520(8)
C27 C28 1.529(8)
C27 C30 1.537(8)
C28 H28A 0.9800
C28 H28B 0.9800
C28 H28C 0.9800
C29 H29A 0.9800
C29 H29B 0.9800
C29 H29C 0.9800
C30 H30A 0.9800
C30 H30B 0.9800
C30 H30C 0.9800
C31 C33 1.530(8)
C31 C34 1.538(8)
C31 C32 1.539(8)
C32 H32A 0.9800
C32 H32B 0.9800
C32 H32C 0.9800
C33 H33A 0.9800
C33 H33B 0.9800
C33 H33C 0.9800
C34 H34A 0.9800
C34 H34B 0.9800
C34 H34C 0.9800
C35 C36 1.384(8)
C35 C40 1.395(9)
C35 N1 1.466(7)
C36 C37 1.402(9)
C36 H36 0.9500
C37 C38 1.378(10)
C37 H37 0.9500
C38 C39 1.367(10)
C38 H38 0.9500
C39 C40 1.384(8)
C39 H39 0.9500
C40 H40 0.9500
C41 C46 1.385(8)
C41 N1 1.392(7)
C41 C42 1.398(8)
C42 C43 1.401(9)
C42 H42 0.9500
C43 C44 1.388(9)
C43 H43 0.9500
C44 C45 1.366(9)
C44 H44 0.9500
C45 C46 1.384(8)
C45 H45 0.9500
C46 H46 0.9500
C47 C48 1.388(8)
C47 C52 1.395(7)
C47 N2 1.406(6)
C48 C49 1.387(7)
C48 H48 0.9500
C49 C50 1.367(7)
C49 H49 0.9500
C50 C51 1.368(8)
C50 C53 1.511(7)
C51 C52 1.392(7)
C51 H51 0.9500
C52 H52 0.9500
C53 H53A 0.9800
C53 H53B 0.9800
C53 H53C 0.9800
N1 Th1 2.418(5)
N2 Th1 2.266(4)
N2 H2A 0.8800
